data_4065388
loop_
_publ_author_name
'Bichler, Bernhard'
'Veiros, Luis F.'
'\"Oztopcu, \"Ozg\"ur'
'Puchberger, Michael'
'Mereiter, Kurt'
'Matsubara, Kouki'
'Kirchner, Karl A.'

_publ_section_title
;
 Synthesis, Structure, Ligand Dynamics, and Catalytic Activity of Cationic
 [Pd(\h3-allyl)(\k2(E,N)-EN-chelate)]+(E = P, O, S, Se) Complexes
;
_journal_issue 21
_journal_name_full Organometallics
_journal_page_first 5928
_journal_paper_doi 10.1021/om200766y
_journal_volume 30
_journal_year 2011
_chemical_formula_moiety 'C14 H24 N2 P Pd Se, C1 F3 O3 S'
_chemical_formula_sum 'C15 H24 F3 N2 O3 P Pd S Se'
_chemical_formula_weight 585.75
_chemical_name_common '17b-1503 [Pd(eta3-CH2CHCH2)(SeN-iPr)]CF3SO3 (17b)'
_chemical_name_systematic
; 
 ? 
;
_space_group_IT_number 2
_symmetry_cell_setting triclinic
_symmetry_space_group_name_Hall '-P 1'
_symmetry_space_group_name_H-M 'P -1'
_atom_sites_solution_hydrogens geom
_atom_sites_solution_primary direct
_atom_sites_solution_secondary difmap
_audit_creation_method SHELXL-97
_cell_angle_alpha 99.423(3)
_cell_angle_beta 100.778(2)
_cell_angle_gamma 101.874(3)
_cell_formula_units_Z 2
_cell_length_a 7.8109(6)
_cell_length_b 9.5088(7)
_cell_length_c 14.7131(10)
_cell_measurement_reflns_used 9844
_cell_measurement_temperature 100(2)
_cell_measurement_theta_max 30.07
_cell_measurement_theta_min 2.39
_cell_volume 1027.03(13)
_computing_cell_refinement 'Bruker SAINT'
_computing_data_collection 'Bruker APEX2'
_computing_data_reduction 'Bruker SAINT, SADABS, XPREP'
_computing_molecular_graphics 'Bruker SHELXTL'
_computing_publication_material 'Bruker SHELXTL'
_computing_structure_refinement 'SHELXL-97 (Sheldrick, 2008)'
_computing_structure_solution 'SHELXS-97 (Sheldrick, 2008)'
_diffrn_ambient_temperature 100(2)
_diffrn_measured_fraction_theta_full 0.995
_diffrn_measured_fraction_theta_max 0.995
_diffrn_measurement_device_type 'Bruker kappa APEX-II CCD'
_diffrn_measurement_method '\f and \w scans'
_diffrn_radiation_monochromator graphite
_diffrn_radiation_source 'fine-focus sealed tube'
_diffrn_radiation_type MoK\a
_diffrn_radiation_wavelength 0.71073
_diffrn_reflns_av_R_equivalents 0.0263
_diffrn_reflns_av_sigmaI/netI 0.0184
_diffrn_reflns_limit_h_max 10
_diffrn_reflns_limit_h_min -10
_diffrn_reflns_limit_k_max 13
_diffrn_reflns_limit_k_min -13
_diffrn_reflns_limit_l_max 20
_diffrn_reflns_limit_l_min -20
_diffrn_reflns_number 24368
_diffrn_reflns_theta_full 30.00
_diffrn_reflns_theta_max 30.00
_diffrn_reflns_theta_min 2.24
_exptl_absorpt_coefficient_mu 2.900
_exptl_absorpt_correction_T_max 0.46
_exptl_absorpt_correction_T_min 0.35
_exptl_absorpt_correction_type multi-scan
_exptl_absorpt_process_details 'program SADABS'
_exptl_crystal_colour colourless
_exptl_crystal_density_diffrn 1.894
_exptl_crystal_density_method 'not measured'
_exptl_crystal_description block
_exptl_crystal_F_000 580
_exptl_crystal_size_max 0.42
_exptl_crystal_size_mid 0.36
_exptl_crystal_size_min 0.32
_refine_diff_density_max 0.527
_refine_diff_density_min -0.547
_refine_diff_density_rms 0.067
_refine_ls_extinction_coef 0.0019(3)
_refine_ls_extinction_expression Fc^*^=kFc[1+0.001xFc^2^\l^3^/sin(2\q)]^-1/4^
_refine_ls_extinction_method SHELXL
_refine_ls_goodness_of_fit_ref 1.085
_refine_ls_hydrogen_treatment constr
_refine_ls_matrix_type full
_refine_ls_number_parameters 254
_refine_ls_number_reflns 5943
_refine_ls_number_restraints 0
_refine_ls_restrained_S_all 1.085
_refine_ls_R_factor_all 0.0178
_refine_ls_R_factor_gt 0.0175
_refine_ls_shift/su_max 0.002
_refine_ls_shift/su_mean 0.000
_refine_ls_structure_factor_coef Fsqd
_refine_ls_weighting_details 'calc w=1/[\s^2^(Fo^2^)+(0.0163P)^2^+0.7885P] where P=(Fo^2^+2Fc^2^)/3'
_refine_ls_weighting_scheme calc
_refine_ls_wR_factor_gt 0.0450
_refine_ls_wR_factor_ref 0.0451
_reflns_number_gt 5831
_reflns_number_total 5943
_reflns_threshold_expression >2sigma(I)
_cod_data_source_file om200766y_si_001.cif
_cod_data_source_block 17b-1503
_cod_depositor_comments
;
The following automatic conversions were performed:

'_symmetry_cell_setting' value 'Triclinic' changed to 'triclinic'
according to /home/saulius/struct/CIF-dictionaries/cif_core.dic
dictionary named 'cif_core.dic' version 2.4.1 from 2010-06-29.

Automatic conversion script
Id: cif_fix_values 1715 2011-07-08 13:25:40Z adriana 
;
_cod_original_sg_symbol_H-M P-1
_cod_database_code 4065388

loop_
_symmetry_equiv_pos_as_xyz
'x, y, z'
'-x, -y, -z'

loop_
_atom_site_label
_atom_site_type_symbol
_atom_site_fract_x
_atom_site_fract_y
_atom_site_fract_z
_atom_site_U_iso_or_equiv
_atom_site_adp_type
_atom_site_occupancy
_atom_site_symmetry_multiplicity
_atom_site_calc_flag
_atom_site_refinement_flags
_atom_site_disorder_assembly
_atom_site_disorder_group
Pd1 Pd 0.121526(13) 0.143358(11) 0.378075(7) 0.01217(4) Uani 1 1 d . . .
Se1 Se -0.111865(17) 0.177330(14) 0.249365(9) 0.01293(4) Uani 1 1 d . A .
P1 P 0.10922(4) 0.31481(4) 0.21409(2) 0.01094(6) Uani 1 1 d . . .
N1 N 0.20579(16) 0.37140(13) 0.44038(8) 0.0144(2) Uani 1 1 d . A .
N2 N 0.22268(17) 0.46047(13) 0.30012(8) 0.0149(2) Uani 1 1 d . A .
H2N H 0.2848 0.5334 0.2808 0.018 Uiso 1 1 calc R . .
C1 C 0.23453(18) 0.48474(15) 0.39695(9) 0.0129(2) Uani 1 1 d . . .
C2 C 0.2794(2) 0.63122(15) 0.44718(10) 0.0167(3) Uani 1 1 d . A .
H2 H 0.3016 0.7096 0.4150 0.020 Uiso 1 1 calc R . .
C3 C 0.2909(2) 0.66059(16) 0.54322(11) 0.0200(3) Uani 1 1 d . . .
H3 H 0.3191 0.7591 0.5779 0.024 Uiso 1 1 calc R A .
C4 C 0.2606(2) 0.54319(17) 0.58875(10) 0.0213(3) Uani 1 1 d . A .
H4 H 0.2678 0.5599 0.6550 0.026 Uiso 1 1 calc R . .
C5 C 0.2201(2) 0.40324(16) 0.53566(10) 0.0185(3) Uani 1 1 d . . .
H5 H 0.2009 0.3237 0.5671 0.022 Uiso 1 1 calc R A .
C6 C 0.27810(18) 0.21662(15) 0.18715(10) 0.0148(2) Uani 1 1 d . A .
H6 H 0.3401 0.1998 0.2489 0.018 Uiso 1 1 calc R . .
C7 C 0.4233(2) 0.31220(18) 0.15133(11) 0.0212(3) Uani 1 1 d . . .
H7A H 0.5223 0.2641 0.1483 0.032 Uiso 1 1 calc R A .
H7B H 0.4686 0.4084 0.1947 0.032 Uiso 1 1 calc R . .
H7C H 0.3719 0.3252 0.0881 0.032 Uiso 1 1 calc R . .
C8 C 0.2013(2) 0.06435(17) 0.12238(11) 0.0220(3) Uani 1 1 d . . .
H8A H 0.1681 0.0748 0.0567 0.033 Uiso 1 1 calc R A .
H8B H 0.0946 0.0139 0.1408 0.033 Uiso 1 1 calc R . .
H8C H 0.2920 0.0068 0.1282 0.033 Uiso 1 1 calc R . .
C9 C 0.03255(18) 0.40152(15) 0.11766(10) 0.0145(2) Uani 1 1 d . A .
H9 H 0.1400 0.4669 0.1055 0.017 Uiso 1 1 calc R . .
C11 C -0.0592(2) 0.28497(17) 0.02687(11) 0.0217(3) Uani 1 1 d . . .
H11A H -0.1550 0.2119 0.0397 0.033 Uiso 1 1 calc R A .
H11B H 0.0295 0.2364 0.0053 0.033 Uiso 1 1 calc R . .
H11C H -0.1107 0.3322 -0.0224 0.033 Uiso 1 1 calc R . .
C10 C -0.0930(2) 0.49663(17) 0.14565(12) 0.0212(3) Uani 1 1 d . . .
H10A H -0.1325 0.5432 0.0934 0.032 Uiso 1 1 calc R A .
H10B H -0.0290 0.5727 0.2020 0.032 Uiso 1 1 calc R . .
H10C H -0.1980 0.4349 0.1594 0.032 Uiso 1 1 calc R . .
C12 C 0.3123(3) 0.0585(2) 0.46533(15) 0.0350(4) Uani 0.737(6) 1 d P A 1
H12A H 0.4175 0.0423 0.4404 0.042 Uiso 0.737(6) 1 calc PR A 1
H12B H 0.3425 0.1010 0.5341 0.042 Uiso 0.737(6) 1 calc PR A 1
C13 C 0.1571(3) -0.0490(2) 0.43132(16) 0.0207(5) Uani 0.737(6) 1 d P A 1
H13 H 0.0855 -0.0797 0.4775 0.025 Uiso 0.737(6) 1 calc PR A 1
C14 C 0.0727(2) -0.08789(16) 0.33596(12) 0.0218(3) Uani 0.737(6) 1 d P A 1
H14A H -0.0546 -0.1437 0.3199 0.026 Uiso 0.737(6) 1 calc PR A 1
H14B H 0.1435 -0.1246 0.2922 0.026 Uiso 0.737(6) 1 calc PR A 1
C12' C 0.3123(3) 0.0585(2) 0.46533(15) 0.0350(4) Uani 0.263(6) 1 d P A 2
H12C H 0.4406 0.1096 0.4762 0.042 Uiso 0.263(6) 1 calc PR A 2
H12D H 0.2784 0.0281 0.5220 0.042 Uiso 0.263(6) 1 calc PR A 2
C13' C 0.2469(7) -0.0266(6) 0.3910(4) 0.0141(13) Uiso 0.263(6) 1 d P A 2
H13' H 0.3362 -0.0261 0.3504 0.017 Uiso 0.263(6) 1 calc PR A 2
C14' C 0.0727(2) -0.08789(16) 0.33596(12) 0.0218(3) Uani 0.263(6) 1 d P A 2
H14C H -0.0123 -0.1478 0.3651 0.026 Uiso 0.263(6) 1 calc PR A 2
H14D H 0.0611 -0.1282 0.2680 0.026 Uiso 0.263(6) 1 calc PR A 2
S1 S 0.51831(5) 0.79003(4) 0.24183(2) 0.01823(7) Uani 1 1 d . . .
O1 O 0.32844(15) 0.71811(12) 0.22086(8) 0.0209(2) Uani 1 1 d . . .
O2 O 0.63211(18) 0.71105(17) 0.28965(10) 0.0367(3) Uani 1 1 d . . .
O3 O 0.5601(2) 0.94628(14) 0.27822(9) 0.0332(3) Uani 1 1 d . . .
C15 C 0.57017(19) 0.77148(16) 0.12447(10) 0.0167(3) Uani 1 1 d . . .
F1 F 0.74677(13) 0.80725(11) 0.13077(7) 0.0251(2) Uani 1 1 d . . .
F2 F 0.49816(14) 0.85674(12) 0.07377(7) 0.0261(2) Uani 1 1 d . . .
F3 F 0.50685(15) 0.63293(11) 0.07577(7) 0.0293(2) Uani 1 1 d . . .

loop_
_atom_site_aniso_label
_atom_site_aniso_U_11
_atom_site_aniso_U_22
_atom_site_aniso_U_33
_atom_site_aniso_U_23
_atom_site_aniso_U_13
_atom_site_aniso_U_12
Pd1 0.01359(5) 0.01023(5) 0.01369(5) 0.00384(3) 0.00377(4) 0.00347(4)
Se1 0.01141(6) 0.01103(6) 0.01677(7) 0.00475(5) 0.00361(5) 0.00188(5)
P1 0.01125(14) 0.00994(14) 0.01167(14) 0.00240(11) 0.00306(11) 0.00221(11)
N1 0.0172(5) 0.0128(5) 0.0131(5) 0.0030(4) 0.0029(4) 0.0036(4)
N2 0.0190(5) 0.0111(5) 0.0128(5) 0.0021(4) 0.0050(4) -0.0014(4)
C1 0.0125(5) 0.0125(6) 0.0135(6) 0.0023(4) 0.0029(4) 0.0026(4)
C2 0.0207(6) 0.0120(6) 0.0169(6) 0.0020(5) 0.0052(5) 0.0029(5)
C3 0.0251(7) 0.0154(6) 0.0176(6) -0.0009(5) 0.0048(5) 0.0042(5)
C4 0.0289(8) 0.0198(7) 0.0139(6) 0.0016(5) 0.0041(5) 0.0051(6)
C5 0.0244(7) 0.0177(6) 0.0131(6) 0.0052(5) 0.0030(5) 0.0045(5)
C6 0.0139(6) 0.0165(6) 0.0159(6) 0.0042(5) 0.0043(5) 0.0064(5)
C7 0.0165(6) 0.0253(7) 0.0244(7) 0.0058(6) 0.0100(5) 0.0058(6)
C8 0.0262(7) 0.0171(7) 0.0244(7) 0.0010(5) 0.0080(6) 0.0096(6)
C9 0.0147(6) 0.0138(6) 0.0160(6) 0.0057(5) 0.0031(5) 0.0039(5)
C11 0.0252(7) 0.0210(7) 0.0155(6) 0.0050(5) -0.0015(5) 0.0029(6)
C10 0.0193(7) 0.0196(7) 0.0303(8) 0.0115(6) 0.0088(6) 0.0097(5)
C12 0.0375(10) 0.0206(8) 0.0397(10) 0.0104(7) -0.0136(8) 0.0081(7)
C13 0.0258(11) 0.0156(9) 0.0268(11) 0.0106(8) 0.0094(8) 0.0108(8)
C14 0.0230(7) 0.0118(6) 0.0300(8) 0.0061(5) 0.0021(6) 0.0047(5)
C12' 0.0375(10) 0.0206(8) 0.0397(10) 0.0104(7) -0.0136(8) 0.0081(7)
C14' 0.0230(7) 0.0118(6) 0.0300(8) 0.0061(5) 0.0021(6) 0.0047(5)
S1 0.01927(16) 0.01899(16) 0.01372(14) 0.00513(12) 0.00370(12) -0.00259(13)
O1 0.0193(5) 0.0186(5) 0.0238(5) 0.0053(4) 0.0084(4) -0.0010(4)
O2 0.0282(6) 0.0525(9) 0.0316(7) 0.0281(6) -0.0002(5) 0.0062(6)
O3 0.0442(8) 0.0221(6) 0.0250(6) -0.0043(5) 0.0175(5) -0.0113(5)
C15 0.0172(6) 0.0169(6) 0.0170(6) 0.0046(5) 0.0050(5) 0.0045(5)
F1 0.0171(4) 0.0298(5) 0.0318(5) 0.0090(4) 0.0109(4) 0.0066(4)
F2 0.0317(5) 0.0353(5) 0.0210(4) 0.0159(4) 0.0099(4) 0.0183(4)
F3 0.0368(6) 0.0193(5) 0.0273(5) -0.0034(4) 0.0114(4) 0.0002(4)

loop_
_atom_type_symbol
_atom_type_description
_atom_type_scat_dispersion_real
_atom_type_scat_dispersion_imag
_atom_type_scat_source
C C 0.0033 0.0016 'International Tables Vol C Tables 4.2.6.8 and 6.1.1.4'
H H 0.0000 0.0000 'International Tables Vol C Tables 4.2.6.8 and 6.1.1.4'
N N 0.0061 0.0033 'International Tables Vol C Tables 4.2.6.8 and 6.1.1.4'
O O 0.0106 0.0060 'International Tables Vol C Tables 4.2.6.8 and 6.1.1.4'
F F 0.0171 0.0103 'International Tables Vol C Tables 4.2.6.8 and 6.1.1.4'
P P 0.1023 0.0942 'International Tables Vol C Tables 4.2.6.8 and 6.1.1.4'
S S 0.1246 0.1234 'International Tables Vol C Tables 4.2.6.8 and 6.1.1.4'
Se Se -0.0929 2.2259 'International Tables Vol C Tables 4.2.6.8 and 6.1.1.4'
Pd Pd -0.9988 1.0072 'International Tables Vol C Tables 4.2.6.8 and 6.1.1.4'

loop_
_geom_angle_atom_site_label_1
_geom_angle_atom_site_label_2
_geom_angle_atom_site_label_3
_geom_angle
C13' Pd1 C14 38.97(15)
C13' Pd1 N1 131.58(15)
C14 Pd1 N1 169.83(5)
C13' Pd1 C13 27.66(16)
C14 Pd1 C13 37.90(7)
N1 Pd1 C13 132.50(7)
C13' Pd1 C12 32.96(15)
C14 Pd1 C12 68.57(7)
N1 Pd1 C12 101.30(6)
C13 Pd1 C12 36.93(8)
C13' Pd1 Se1 131.96(14)
C14 Pd1 Se1 96.95(4)
N1 Pd1 Se1 93.22(3)
C13 Pd1 Se1 131.32(6)
C12 Pd1 Se1 164.89(5)
P1 Se1 Pd1 84.606(11)
N2 P1 C9 102.03(6)
N2 P1 C6 105.02(6)
C9 P1 C6 110.97(6)
N2 P1 Se1 114.31(4)
C9 P1 Se1 111.36(5)
C6 P1 Se1 112.52(5)
C1 N1 C5 117.50(12)
C1 N1 Pd1 128.10(9)
C5 N1 Pd1 114.26(9)
C1 N2 P1 130.42(10)
C1 N2 H2N 114.8
P1 N2 H2N 114.8
N1 C1 N2 120.61(12)
N1 C1 C2 121.74(12)
N2 C1 C2 117.64(12)
C3 C2 C1 119.68(13)
C3 C2 H2 120.2
C1 C2 H2 120.2
C2 C3 C4 118.85(14)
C2 C3 H3 120.6
C4 C3 H3 120.6
C5 C4 C3 118.37(14)
C5 C4 H4 120.8
C3 C4 H4 120.8
N1 C5 C4 123.84(14)
N1 C5 H5 118.1
C4 C5 H5 118.1
C8 C6 C7 112.16(12)
C8 C6 P1 114.63(10)
C7 C6 P1 111.34(10)
C8 C6 H6 106.0
C7 C6 H6 106.0
P1 C6 H6 106.0
C6 C7 H7A 109.5
C6 C7 H7B 109.5
H7A C7 H7B 109.5
C6 C7 H7C 109.5
H7A C7 H7C 109.5
H7B C7 H7C 109.5
C6 C8 H8A 109.5
C6 C8 H8B 109.5
H8A C8 H8B 109.5
C6 C8 H8C 109.5
H8A C8 H8C 109.5
H8B C8 H8C 109.5
C10 C9 C11 111.39(12)
C10 C9 P1 110.28(10)
C11 C9 P1 110.49(10)
C10 C9 H9 108.2
C11 C9 H9 108.2
P1 C9 H9 108.2
C9 C11 H11A 109.5
C9 C11 H11B 109.5
H11A C11 H11B 109.5
C9 C11 H11C 109.5
H11A C11 H11C 109.5
H11B C11 H11C 109.5
C9 C10 H10A 109.5
C9 C10 H10B 109.5
H10A C10 H10B 109.5
C9 C10 H10C 109.5
H10A C10 H10C 109.5
H10B C10 H10C 109.5
C13 C12 Pd1 71.48(11)
C13 C12 H12A 116.4
Pd1 C12 H12A 116.4
C13 C12 H12B 116.4
Pd1 C12 H12B 116.4
H12A C12 H12B 113.4
C12 C13 C14 122.04(19)
C12 C13 Pd1 71.59(11)
C14 C13 Pd1 69.71(10)
C12 C13 H13 117.9
C14 C13 H13 117.9
Pd1 C13 H13 117.9
C13 C14 Pd1 72.40(10)
C13 C14 H14A 116.3
Pd1 C14 H14A 116.3
C13 C14 H14B 116.3
Pd1 C14 H14B 116.3
H14A C14 H14B 113.3
Pd1 C13' H13' 110.3
O2 S1 O3 116.01(9)
O2 S1 O1 113.73(8)
O3 S1 O1 114.42(8)
O2 S1 C15 102.84(8)
O3 S1 C15 104.59(7)
O1 S1 C15 103.07(7)
F2 C15 F1 107.40(12)
F2 C15 F3 107.60(12)
F1 C15 F3 107.49(12)
F2 C15 S1 112.00(10)
F1 C15 S1 111.53(10)
F3 C15 S1 110.60(10)

loop_
_geom_bond_atom_site_label_1
_geom_bond_atom_site_label_2
_geom_bond_distance
Pd1 C13' 2.071(5)
Pd1 C14 2.1178(15)
Pd1 N1 2.1241(12)
Pd1 C13 2.1522(19)
Pd1 C12 2.1537(17)
Pd1 Se1 2.4830(2)
Se1 P1 2.1421(4)
P1 N2 1.6754(12)
P1 C9 1.8221(14)
P1 C6 1.8303(14)
N1 C1 1.3416(17)
N1 C5 1.3630(18)
N2 C1 1.3877(17)
N2 H2N 0.8800
C1 C2 1.4050(19)
C2 C3 1.377(2)
C2 H2 0.9500
C3 C4 1.395(2)
C3 H3 0.9500
C4 C5 1.369(2)
C4 H4 0.9500
C5 H5 0.9500
C6 C8 1.530(2)
C6 C7 1.532(2)
C6 H6 1.0000
C7 H7A 0.9800
C7 H7B 0.9800
C7 H7C 0.9800
C8 H8A 0.9800
C8 H8B 0.9800
C8 H8C 0.9800
C9 C10 1.531(2)
C9 C11 1.535(2)
C9 H9 1.0000
C11 H11A 0.9800
C11 H11B 0.9800
C11 H11C 0.9800
C10 H10A 0.9800
C10 H10B 0.9800
C10 H10C 0.9800
C12 C13 1.364(3)
C12 H12A 0.9900
C12 H12B 0.9900
C13 C14 1.387(3)
C13 H13 1.0000
C14 H14A 0.9900
C14 H14B 0.9900
C13' H13' 1.0000
S1 O2 1.4363(14)
S1 O3 1.4406(13)
S1 O1 1.4508(11)
S1 C15 1.8353(15)
C15 F2 1.3262(17)
C15 F1 1.3326(17)
C15 F3 1.3356(17)

loop_
_geom_hbond_atom_site_label_D
_geom_hbond_atom_site_label_H
_geom_hbond_atom_site_label_A
_geom_hbond_distance_DH
_geom_hbond_distance_HA
_geom_hbond_distance_DA
_geom_hbond_angle_DHA
N2 H2N O1 0.88 2.09 2.9167(16) 157.0

loop_
_geom_torsion_atom_site_label_1
_geom_torsion_atom_site_label_2
_geom_torsion_atom_site_label_3
_geom_torsion_atom_site_label_4
_geom_torsion
C13' Pd1 Se1 P1 -101.10(19)
C14 Pd1 Se1 P1 -120.42(5)
N1 Pd1 Se1 P1 59.73(3)
C13 Pd1 Se1 P1 -138.39(8)
C12 Pd1 Se1 P1 -104.2(2)
Pd1 Se1 P1 N2 -60.90(5)
Pd1 Se1 P1 C9 -175.89(5)
Pd1 Se1 P1 C6 58.78(5)
C13' Pd1 N1 C1 117.0(2)
C14 Pd1 N1 C1 136.9(3)
C13 Pd1 N1 C1 154.49(12)
C12 Pd1 N1 C1 131.81(13)
Se1 Pd1 N1 C1 -43.98(12)
C13' Pd1 N1 C5 -67.6(2)
C14 Pd1 N1 C5 -47.7(4)
C13 Pd1 N1 C5 -30.08(14)
C12 Pd1 N1 C5 -52.77(12)
Se1 Pd1 N1 C5 131.45(10)
C9 P1 N2 C1 142.15(13)
C6 P1 N2 C1 -101.99(14)
Se1 P1 N2 C1 21.81(15)
C5 N1 C1 N2 179.83(13)
Pd1 N1 C1 N2 -4.87(19)
C5 N1 C1 C2 0.6(2)
Pd1 N1 C1 C2 175.87(10)
P1 N2 C1 N1 24.6(2)
P1 N2 C1 C2 -156.09(12)
N1 C1 C2 C3 -1.4(2)
N2 C1 C2 C3 179.37(14)
C1 C2 C3 C4 1.1(2)
C2 C3 C4 C5 -0.1(2)
C1 N1 C5 C4 0.5(2)
Pd1 N1 C5 C4 -175.48(13)
C3 C4 C5 N1 -0.7(2)
N2 P1 C6 C8 169.80(10)
C9 P1 C6 C8 -80.68(12)
Se1 P1 C6 C8 44.86(11)
N2 P1 C6 C7 -61.54(11)
C9 P1 C6 C7 47.97(12)
Se1 P1 C6 C7 173.51(9)
N2 P1 C9 C10 -62.47(11)
C6 P1 C9 C10 -173.91(10)
Se1 P1 C9 C10 59.91(11)
N2 P1 C9 C11 173.95(10)
C6 P1 C9 C11 62.51(12)
Se1 P1 C9 C11 -63.67(11)
C13' Pd1 C12 C13 -48.9(3)
C14 Pd1 C12 C13 -27.29(13)
N1 Pd1 C12 C13 151.75(13)
Se1 Pd1 C12 C13 -44.6(3)
Pd1 C12 C13 C14 50.24(17)
C13' Pd1 C13 C12 62.0(3)
C14 Pd1 C13 C12 135.99(19)
N1 Pd1 C13 C12 -39.01(17)
Se1 Pd1 C13 C12 165.90(11)
C13' Pd1 C13 C14 -74.0(3)
N1 Pd1 C13 C14 -175.00(9)
C12 Pd1 C13 C14 -135.99(19)
Se1 Pd1 C13 C14 29.91(14)
C12 C13 C14 Pd1 -51.05(18)
C13' Pd1 C14 C13 45.2(3)
N1 Pd1 C14 C13 21.3(4)
C12 Pd1 C14 C13 26.64(12)
Se1 Pd1 C14 C13 -157.84(11)
O2 S1 C15 F2 -170.30(11)
O3 S1 C15 F2 -48.70(13)
O1 S1 C15 F2 71.23(12)
O2 S1 C15 F1 -49.89(12)
O3 S1 C15 F1 71.71(12)
O1 S1 C15 F1 -168.36(10)
O2 S1 C15 F3 69.68(12)
O3 S1 C15 F3 -168.72(11)
O1 S1 C15 F3 -48.79(12)
